data_1557633
loop_
_publ_author_name
'Aramaki, Yoshitaka'
'Imaizumi, Naoki'
'Hotta, Mao'
'Kumagai, Jun'
'Ooi, Takashi'

_publ_section_title
;
 Exploiting single-electron transfer in Lewis pairs for catalytic
 bond-forming reactions
;
_journal_issue 17
_journal_name_full 'Chemical Science'
_journal_page_first 4305
_journal_page_last 4311
_journal_paper_doi 10.1039/D0SC01159B
_journal_volume 11
_journal_year 2020
_chemical_formula_sum 'C26 H10 B Br F15 N'
_chemical_formula_weight 712.07
_space_group_crystal_system triclinic
_space_group_IT_number 2
_space_group_name_Hall '-P 1'
_space_group_name_H-M_alt 'P -1'
_atom_sites_solution_hydrogens geom
_audit_block_doi 10.5517/ccdc.csd.cc24p297
_audit_creation_method SHELXL-2014/7
_audit_update_record
;
2020-02-26 deposited with the CCDC.	2020-03-20 downloaded from the CCDC.
;
_cell_angle_alpha 78.16(4)
_cell_angle_beta 80.45(4)
_cell_angle_gamma 88.78(5)
_cell_formula_units_Z 2
_cell_length_a 7.300(5)
_cell_length_b 11.867(8)
_cell_length_c 15.598(9)
_cell_measurement_reflns_used 2108
_cell_measurement_temperature 123(2)
_cell_measurement_theta_max 27.3
_cell_measurement_theta_min 3.3
_cell_volume 1304.1(15)
_computing_cell_refinement 'CrystalClear-SM Expert 2.1 b46 (Rigaku, 2016)'
_computing_data_collection 'CrystalClear-SM Expert 2.1 b46 (Rigaku, 2016)'
_computing_data_reduction 'CrystalClear-SM Expert 2.1 b46 (Rigaku, 2016)'
_computing_structure_refinement 'SHELXL-2014/7 (Sheldrick, 2014)'
_computing_structure_solution SIR-97
_diffrn_ambient_temperature 123(2)
_diffrn_detector_area_resol_mean 5.8140
_diffrn_measured_fraction_theta_full 0.948
_diffrn_measured_fraction_theta_max 0.923
_diffrn_measurement_device_type 'Rigaku Pilatus 200K'
_diffrn_measurement_method 'profile data from \w-scans'
_diffrn_radiation_type MoK\a
_diffrn_radiation_wavelength 0.71075
_diffrn_reflns_av_R_equivalents 0.0591
_diffrn_reflns_av_unetI/netI 0.1268
_diffrn_reflns_Laue_measured_fraction_full 0.948
_diffrn_reflns_Laue_measured_fraction_max 0.923
_diffrn_reflns_limit_h_max 9
_diffrn_reflns_limit_h_min -9
_diffrn_reflns_limit_k_max 15
_diffrn_reflns_limit_k_min -10
_diffrn_reflns_limit_l_max 20
_diffrn_reflns_limit_l_min -18
_diffrn_reflns_number 9948
_diffrn_reflns_point_group_measured_fraction_full 0.948
_diffrn_reflns_point_group_measured_fraction_max 0.923
_diffrn_reflns_theta_full 25.242
_diffrn_reflns_theta_max 27.497
_diffrn_reflns_theta_min 3.288
_diffrn_source 'Rotating Anode'
_exptl_absorpt_coefficient_mu 1.703
_exptl_absorpt_correction_T_max 1.000
_exptl_absorpt_correction_T_min 0.769
_exptl_absorpt_correction_type multi-scan
_exptl_crystal_colour Orange
_exptl_crystal_density_diffrn 1.813
_exptl_crystal_description Block
_exptl_crystal_F_000 696
_exptl_crystal_size_max 0.100
_exptl_crystal_size_mid 0.050
_exptl_crystal_size_min 0.020
_refine_diff_density_max 0.518
_refine_diff_density_min -0.464
_refine_diff_density_rms 0.082
_refine_ls_extinction_method none
_refine_ls_goodness_of_fit_ref 0.834
_refine_ls_hydrogen_treatment constr
_refine_ls_matrix_type full
_refine_ls_number_parameters 399
_refine_ls_number_reflns 5538
_refine_ls_number_restraints 0
_refine_ls_restrained_S_all 0.834
_refine_ls_R_factor_all 0.1239
_refine_ls_R_factor_gt 0.0518
_refine_ls_shift/su_max 0.000
_refine_ls_shift/su_mean 0.000
_refine_ls_structure_factor_coef Fsqd
_refine_ls_weighting_details 'w=1/[\s^2^(Fo^2^)+(0.0526P)^2^] where P=(Fo^2^+2Fc^2^)/3'
_refine_ls_weighting_scheme calc
_refine_ls_wR_factor_gt 0.1073
_refine_ls_wR_factor_ref 0.1267
_reflns_Friedel_coverage 0.000
_reflns_number_gt 2622
_reflns_number_total 5538
_reflns_threshold_expression 'I > 2\s(I)'
_cod_data_source_file d0sc01159b2.cif
_cod_data_source_block ydkr
_cod_depositor_comments
;
The following automatic conversions were performed:

data item '_exptl_absorpt_correction_type' value 'Multi-scan' was
changed to 'multi-scan' in accordance with the
/home/data/users/saulius/crontab/automatic-downloads/rss-feeds/RSC/lib/dictionaries/cif_core.dic
dictionary named 'cif_core.dic' version 2.4.2 last updated on
2011-04-26.

Automatic conversion script
Id: cif_fix_values 7556 2019-12-06 15:28:31Z antanas 

 Adding full bibliography for 1557633.cif.

 Adding full bibliography for 1557633.cif.
;
_cod_database_code 1557633
_shelx_shelxl_version_number 2014/7
_shelx_space_group_comment
;
The symmetry employed for this shelxl refinement is uniquely defined
by the following loop, which should always be used as a source of
symmetry information in preference to the above space-group names.
They are only intended as comments.
;
_shelx_estimated_absorpt_t_min 0.848
_shelx_estimated_absorpt_t_max 0.967

loop_
_space_group_symop_operation_xyz
'x, y, z'
'-x, -y, -z'

loop_
_atom_site_label
_atom_site_type_symbol
_atom_site_fract_x
_atom_site_fract_y
_atom_site_fract_z
_atom_site_U_iso_or_equiv
_atom_site_adp_type
_atom_site_occupancy
_atom_site_site_symmetry_order
_atom_site_calc_flag
_atom_site_refinement_flags_posn
_atom_site_refinement_flags_adp
_atom_site_refinement_flags_occupancy
_atom_site_disorder_assembly
_atom_site_disorder_group
C1 C 0.1563(8) 0.2259(5) 0.2541(3) 0.0623(15) Uani 1 1 d . . . . .
H1 H 0.2843 0.2166 0.2656 0.093 Uiso 1 1 calc R U . . .
H1A H 0.1575 0.2556 0.1906 0.093 Uiso 1 1 calc R U . . .
H1B H 0.0914 0.1512 0.2721 0.093 Uiso 1 1 calc R U . . .
N1 N 0.0612(6) 0.3063(4) 0.3044(3) 0.0557(11) Uani 1 1 d . . . . .
C2 C 0.0050(8) 0.4162(5) 0.2573(3) 0.0651(16) Uani 1 1 d . . . . .
H2 H -0.1290 0.4251 0.2744 0.098 Uiso 1 1 calc R U . . .
H2A H 0.0343 0.4196 0.1932 0.098 Uiso 1 1 calc R U . . .
H2B H 0.0716 0.4783 0.2725 0.098 Uiso 1 1 calc R U . . .
C3 C 0.0323(6) 0.2808(4) 0.3951(3) 0.0402(11) Uani 1 1 d . . . . .
C4 C 0.0809(6) 0.1743(4) 0.4432(3) 0.0407(11) Uani 1 1 d . . . . .
H4 H 0.1366 0.1183 0.4118 0.049 Uiso 1 1 calc R U . . .
C5 C 0.0503(6) 0.1487(4) 0.5343(3) 0.0380(11) Uani 1 1 d . . . . .
H5 H 0.0853 0.0757 0.5646 0.046 Uiso 1 1 calc R U . . .
C6 C -0.0303(5) 0.2273(4) 0.5827(3) 0.0356(10) Uani 1 1 d . . . . .
C7 C -0.0795(6) 0.3350(4) 0.5372(3) 0.0414(11) Uani 1 1 d . . . . .
H7 H -0.1330 0.3907 0.5695 0.050 Uiso 1 1 calc R U . . .
C8 C -0.0508(6) 0.3603(4) 0.4464(3) 0.0389(11) Uani 1 1 d . . . . .
H8 H -0.0876 0.4332 0.4166 0.047 Uiso 1 1 calc R U . . .
Br1 Br -0.07144(7) 0.19324(5) 0.70774(3) 0.05289(19) Uani 1 1 d . . . . .
B1 B 0.4079(7) 0.1841(4) 0.7431(3) 0.0321(12) Uani 1 1 d . . . . .
C9 C 0.4468(5) 0.2116(4) 0.6403(3) 0.0300(10) Uani 1 1 d . . . . .
C10 C 0.5391(6) 0.1378(4) 0.5883(3) 0.0313(10) Uani 1 1 d . . . . .
C11 C 0.5707(6) 0.1608(4) 0.4971(3) 0.0354(11) Uani 1 1 d . . . . .
C12 C 0.5157(6) 0.2655(4) 0.4519(3) 0.0342(10) Uani 1 1 d . . . . .
C13 C 0.4254(6) 0.3411(4) 0.4993(3) 0.0351(11) Uani 1 1 d . . . . .
C14 C 0.3927(5) 0.3153(3) 0.5903(3) 0.0285(9) Uani 1 1 d . . . . .
F1 F 0.6028(3) 0.0358(2) 0.62724(15) 0.0407(6) Uani 1 1 d . . . . .
F2 F 0.6578(3) 0.0849(2) 0.45147(15) 0.0479(7) Uani 1 1 d . . . . .
F3 F 0.5457(4) 0.2893(2) 0.36368(15) 0.0524(7) Uani 1 1 d . . . . .
F4 F 0.3703(3) 0.4433(2) 0.45535(15) 0.0458(7) Uani 1 1 d . . . . .
F5 F 0.2994(3) 0.3941(2) 0.63138(15) 0.0399(6) Uani 1 1 d . . . . .
C15 C 0.3576(6) 0.2769(4) 0.8019(3) 0.0332(10) Uani 1 1 d . . . . .
C16 C 0.4577(6) 0.3775(4) 0.7899(3) 0.0397(11) Uani 1 1 d . . . . .
C17 C 0.4257(7) 0.4536(4) 0.8475(3) 0.0472(12) Uani 1 1 d . . . . .
C18 C 0.2837(8) 0.4311(5) 0.9188(3) 0.0564(15) Uani 1 1 d . . . . .
C19 C 0.1776(7) 0.3333(5) 0.9324(3) 0.0508(14) Uani 1 1 d . . . . .
C20 C 0.2156(7) 0.2576(4) 0.8746(3) 0.0409(12) Uani 1 1 d . . . . .
F6 F 0.5999(4) 0.4043(2) 0.72197(17) 0.0518(7) Uani 1 1 d . . . . .
F7 F 0.5310(5) 0.5492(3) 0.8339(2) 0.0745(9) Uani 1 1 d . . . . .
F8 F 0.2507(5) 0.5026(3) 0.9757(2) 0.0887(11) Uani 1 1 d . . . . .
F9 F 0.0393(5) 0.3089(3) 1.00184(19) 0.0829(10) Uani 1 1 d . . . . .
F10 F 0.1081(4) 0.1626(2) 0.89116(16) 0.0538(7) Uani 1 1 d . . . . .
C21 C 0.4274(6) 0.0555(4) 0.7970(2) 0.0319(10) Uani 1 1 d . . . . .
C22 C 0.5371(6) 0.0321(4) 0.8619(3) 0.0358(11) Uani 1 1 d . . . . .
C23 C 0.5583(7) -0.0768(4) 0.9101(3) 0.0411(12) Uani 1 1 d . . . . .
C24 C 0.4604(7) -0.1663(4) 0.8980(3) 0.0435(12) Uani 1 1 d . . . . .
C25 C 0.3460(7) -0.1498(4) 0.8344(3) 0.0423(12) Uani 1 1 d . . . . .
C26 C 0.3333(6) -0.0395(4) 0.7850(3) 0.0379(11) Uani 1 1 d . . . . .
F11 F 0.6321(4) 0.1198(2) 0.87988(15) 0.0485(7) Uani 1 1 d . . . . .
F12 F 0.6754(4) -0.0941(2) 0.96929(17) 0.0601(8) Uani 1 1 d . . . . .
F13 F 0.4778(5) -0.2727(2) 0.94582(17) 0.0677(9) Uani 1 1 d . . . . .
F14 F 0.2506(4) -0.2379(2) 0.82181(18) 0.0612(8) Uani 1 1 d . . . . .
F15 F 0.2254(4) -0.0274(2) 0.72222(16) 0.0505(7) Uani 1 1 d . . . . .

loop_
_atom_site_aniso_label
_atom_site_aniso_U_11
_atom_site_aniso_U_22
_atom_site_aniso_U_33
_atom_site_aniso_U_23
_atom_site_aniso_U_13
_atom_site_aniso_U_12
C1 0.061(4) 0.077(4) 0.055(3) -0.029(3) -0.011(3) 0.015(3)
N1 0.062(3) 0.058(3) 0.046(3) -0.010(2) -0.009(2) 0.014(2)
C2 0.071(4) 0.067(4) 0.052(3) 0.004(3) -0.014(3) 0.004(3)
C3 0.028(2) 0.040(3) 0.052(3) -0.007(2) -0.008(2) 0.000(2)
C4 0.029(2) 0.036(3) 0.060(3) -0.017(2) -0.010(2) 0.007(2)
C5 0.030(2) 0.028(3) 0.056(3) -0.005(2) -0.009(2) 0.001(2)
C6 0.024(2) 0.038(3) 0.046(3) -0.009(2) -0.0082(19) 0.0023(19)
C7 0.033(2) 0.038(3) 0.054(3) -0.011(2) -0.008(2) 0.005(2)
C8 0.033(2) 0.031(3) 0.055(3) -0.007(2) -0.014(2) 0.007(2)
Br1 0.0446(3) 0.0631(4) 0.0481(3) -0.0045(2) -0.0084(2) 0.0062(2)
B1 0.034(3) 0.031(3) 0.034(3) -0.011(2) -0.010(2) 0.002(2)
C9 0.028(2) 0.030(3) 0.033(2) -0.0072(19) -0.0087(18) 0.0015(19)
C10 0.034(2) 0.025(3) 0.035(2) -0.002(2) -0.012(2) 0.0017(19)
C11 0.028(2) 0.046(3) 0.036(3) -0.017(2) -0.004(2) -0.003(2)
C12 0.032(2) 0.046(3) 0.023(2) -0.003(2) -0.0028(18) -0.004(2)
C13 0.030(2) 0.037(3) 0.037(3) 0.001(2) -0.012(2) -0.003(2)
C14 0.029(2) 0.025(3) 0.034(2) -0.0070(19) -0.0087(19) -0.0001(18)
F1 0.0444(15) 0.0359(16) 0.0419(14) -0.0075(12) -0.0092(12) 0.0124(12)
F2 0.0459(16) 0.0561(19) 0.0448(15) -0.0239(13) -0.0001(13) 0.0049(13)
F3 0.0578(17) 0.071(2) 0.0255(14) -0.0042(12) -0.0059(12) -0.0077(15)
F4 0.0466(16) 0.0408(17) 0.0439(15) 0.0116(12) -0.0156(12) 0.0026(12)
F5 0.0452(15) 0.0335(15) 0.0401(14) -0.0058(11) -0.0086(11) 0.0150(12)
C15 0.046(3) 0.025(3) 0.028(2) -0.0008(19) -0.009(2) 0.009(2)
C16 0.047(3) 0.036(3) 0.036(3) -0.006(2) -0.009(2) 0.011(2)
C17 0.061(3) 0.031(3) 0.055(3) -0.013(2) -0.020(3) 0.006(3)
C18 0.087(4) 0.042(4) 0.046(3) -0.020(3) -0.016(3) 0.024(3)
C19 0.062(3) 0.058(4) 0.028(3) -0.012(2) 0.004(2) 0.018(3)
C20 0.048(3) 0.038(3) 0.033(3) 0.000(2) -0.006(2) 0.009(2)
F6 0.0553(18) 0.0438(18) 0.0541(17) -0.0114(13) -0.0013(14) -0.0002(14)
F7 0.093(2) 0.051(2) 0.090(2) -0.0361(18) -0.0187(19) -0.0026(18)
F8 0.128(3) 0.073(2) 0.075(2) -0.0496(19) -0.005(2) 0.023(2)
F9 0.094(3) 0.093(3) 0.0530(19) -0.0193(17) 0.0162(18) 0.018(2)
F10 0.0577(18) 0.057(2) 0.0407(15) -0.0025(13) 0.0006(13) -0.0035(15)
C21 0.045(3) 0.027(3) 0.023(2) -0.0044(18) -0.004(2) 0.002(2)
C22 0.049(3) 0.025(3) 0.032(2) -0.005(2) -0.005(2) 0.004(2)
C23 0.061(3) 0.037(3) 0.027(2) -0.005(2) -0.014(2) 0.014(2)
C24 0.072(3) 0.022(3) 0.032(2) 0.001(2) -0.005(2) 0.009(2)
C25 0.059(3) 0.026(3) 0.040(3) -0.005(2) -0.002(2) 0.000(2)
C26 0.046(3) 0.037(3) 0.031(2) -0.007(2) -0.008(2) 0.006(2)
F11 0.0612(18) 0.0431(18) 0.0428(15) -0.0054(12) -0.0168(13) -0.0006(14)
F12 0.080(2) 0.059(2) 0.0437(16) -0.0016(13) -0.0307(15) 0.0166(16)
F13 0.114(3) 0.0325(17) 0.0533(17) 0.0053(14) -0.0219(17) 0.0118(16)
F14 0.081(2) 0.0331(17) 0.0693(19) -0.0073(14) -0.0160(16) -0.0115(15)
F15 0.0617(18) 0.0446(17) 0.0507(16) -0.0087(13) -0.0264(14) 0.0042(13)

loop_
_atom_type_symbol
_atom_type_description
_atom_type_scat_dispersion_real
_atom_type_scat_dispersion_imag
_atom_type_scat_source
C C 0.0033 0.0016 'International Tables Vol C Tables 4.2.6.8 and 6.1.1.4'
H H 0.0000 0.0000 'International Tables Vol C Tables 4.2.6.8 and 6.1.1.4'
B B 0.0013 0.0007 'International Tables Vol C Tables 4.2.6.8 and 6.1.1.4'
N N 0.0061 0.0033 'International Tables Vol C Tables 4.2.6.8 and 6.1.1.4'
F F 0.0171 0.0103 'International Tables Vol C Tables 4.2.6.8 and 6.1.1.4'
Br Br -0.2901 2.4595 'International Tables Vol C Tables 4.2.6.8 and 6.1.1.4'

loop_
_geom_angle_atom_site_label_1
_geom_angle_atom_site_label_2
_geom_angle_atom_site_label_3
_geom_angle
_geom_angle_site_symmetry_1
_geom_angle_site_symmetry_3
_geom_angle_publ_flag
C3 N1 C2 120.2(4) . . ?
C3 N1 C1 120.5(4) . . ?
C2 N1 C1 119.2(4) . . ?
N1 C3 C4 122.0(4) . . ?
N1 C3 C8 122.0(4) . . ?
C4 C3 C8 116.0(4) . . ?
C5 C4 C3 121.8(4) . . ?
C4 C5 C6 121.2(4) . . ?
C5 C6 C7 118.8(4) . . ?
C5 C6 Br1 121.4(3) . . ?
C7 C6 Br1 119.7(3) . . ?
C8 C7 C6 120.1(4) . . ?
C7 C8 C3 122.1(4) . . ?
C9 B1 C15 124.2(4) . . ?
C9 B1 C21 120.4(4) . . ?
C15 B1 C21 115.3(4) . . ?
C14 C9 C10 113.5(4) . . ?
C14 C9 B1 122.2(4) . . ?
C10 C9 B1 124.3(4) . . ?
F1 C10 C11 115.2(4) . . ?
F1 C10 C9 120.2(4) . . ?
C11 C10 C9 124.5(4) . . ?
F2 C11 C10 121.3(4) . . ?
F2 C11 C12 119.8(4) . . ?
C10 C11 C12 118.9(4) . . ?
F3 C12 C13 121.2(4) . . ?
F3 C12 C11 119.7(4) . . ?
C13 C12 C11 119.1(4) . . ?
F4 C13 C12 119.3(4) . . ?
F4 C13 C14 119.9(4) . . ?
C12 C13 C14 120.8(4) . . ?
F5 C14 C13 116.6(4) . . ?
F5 C14 C9 120.2(4) . . ?
C13 C14 C9 123.1(4) . . ?
C16 C15 C20 115.3(4) . . ?
C16 C15 B1 123.3(4) . . ?
C20 C15 B1 121.2(4) . . ?
F6 C16 C15 120.3(4) . . ?
F6 C16 C17 116.4(4) . . ?
C15 C16 C17 123.3(4) . . ?
F7 C17 C18 119.7(5) . . ?
F7 C17 C16 120.8(5) . . ?
C18 C17 C16 119.5(5) . . ?
F8 C18 C19 119.9(5) . . ?
F8 C18 C17 120.7(5) . . ?
C19 C18 C17 119.4(5) . . ?
F9 C19 C18 120.6(5) . . ?
F9 C19 C20 119.7(5) . . ?
C18 C19 C20 119.8(5) . . ?
F10 C20 C15 119.8(4) . . ?
F10 C20 C19 117.4(4) . . ?
C15 C20 C19 122.8(5) . . ?
C22 C21 C26 114.9(4) . . ?
C22 C21 B1 121.0(4) . . ?
C26 C21 B1 124.0(4) . . ?
F11 C22 C21 119.3(4) . . ?
F11 C22 C23 117.4(4) . . ?
C21 C22 C23 123.3(4) . . ?
F12 C23 C24 120.2(4) . . ?
F12 C23 C22 120.0(4) . . ?
C24 C23 C22 119.9(4) . . ?
F13 C24 C23 120.3(4) . . ?
F13 C24 C25 119.3(4) . . ?
C23 C24 C25 120.3(4) . . ?
F14 C25 C24 120.4(4) . . ?
F14 C25 C26 121.5(4) . . ?
C24 C25 C26 118.0(4) . . ?
F15 C26 C25 116.4(4) . . ?
F15 C26 C21 120.1(4) . . ?
C25 C26 C21 123.5(4) . . ?

loop_
_geom_bond_atom_site_label_1
_geom_bond_atom_site_label_2
_geom_bond_distance
_geom_bond_site_symmetry_2
_geom_bond_publ_flag
C1 N1 1.451(6) . ?
N1 C3 1.366(6) . ?
N1 C2 1.447(6) . ?
C3 C4 1.402(6) . ?
C3 C8 1.422(6) . ?
C4 C5 1.372(6) . ?
C5 C6 1.380(6) . ?
C6 C7 1.400(6) . ?
C6 Br1 1.883(4) . ?
C7 C8 1.368(6) . ?
B1 C9 1.548(6) . ?
B1 C15 1.572(6) . ?
B1 C21 1.600(6) . ?
C9 C14 1.401(6) . ?
C9 C10 1.402(6) . ?
C10 F1 1.349(5) . ?
C10 C11 1.373(5) . ?
C11 F2 1.345(5) . ?
C11 C12 1.384(6) . ?
C12 F3 1.329(4) . ?
C12 C13 1.369(6) . ?
C13 F4 1.354(5) . ?
C13 C14 1.371(5) . ?
C14 F5 1.350(5) . ?
C15 C16 1.376(6) . ?
C15 C20 1.389(6) . ?
C16 F6 1.346(5) . ?
C16 C17 1.389(6) . ?
C17 F7 1.345(6) . ?
C17 C18 1.374(7) . ?
C18 F8 1.340(5) . ?
C18 C19 1.368(7) . ?
C19 F9 1.341(5) . ?
C19 C20 1.391(6) . ?
C20 F10 1.343(5) . ?
C21 C22 1.374(6) . ?
C21 C26 1.393(6) . ?
C22 F11 1.363(5) . ?
C22 C23 1.374(6) . ?
C23 F12 1.342(5) . ?
C23 C24 1.355(6) . ?
C24 F13 1.344(5) . ?
C24 C25 1.381(6) . ?
C25 F14 1.334(5) . ?
C25 C26 1.386(6) . ?
C26 F15 1.339(5) . ?

loop_
_geom_torsion_atom_site_label_1
_geom_torsion_atom_site_label_2
_geom_torsion_atom_site_label_3
_geom_torsion_atom_site_label_4
_geom_torsion
_geom_torsion_site_symmetry_1
_geom_torsion_site_symmetry_2
_geom_torsion_site_symmetry_3
_geom_torsion_site_symmetry_4
_geom_torsion_publ_flag
C2 N1 C3 C4 178.5(5) . . . . ?
C1 N1 C3 C4 -4.4(7) . . . . ?
C2 N1 C3 C8 -0.7(7) . . . . ?
C1 N1 C3 C8 176.3(4) . . . . ?
N1 C3 C4 C5 -179.5(4) . . . . ?
C8 C3 C4 C5 -0.2(6) . . . . ?
C3 C4 C5 C6 0.1(6) . . . . ?
C4 C5 C6 C7 -0.6(6) . . . . ?
C4 C5 C6 Br1 -179.6(3) . . . . ?
C5 C6 C7 C8 1.2(6) . . . . ?
Br1 C6 C7 C8 -179.7(3) . . . . ?
C6 C7 C8 C3 -1.4(7) . . . . ?
N1 C3 C8 C7 -179.9(4) . . . . ?
C4 C3 C8 C7 0.8(6) . . . . ?
C15 B1 C9 C14 -17.7(6) . . . . ?
C21 B1 C9 C14 165.5(4) . . . . ?
C15 B1 C9 C10 161.8(4) . . . . ?
C21 B1 C9 C10 -15.0(6) . . . . ?
C14 C9 C10 F1 178.7(3) . . . . ?
B1 C9 C10 F1 -0.9(6) . . . . ?
C14 C9 C10 C11 -1.9(6) . . . . ?
B1 C9 C10 C11 178.6(4) . . . . ?
F1 C10 C11 F2 0.5(6) . . . . ?
C9 C10 C11 F2 -179.0(4) . . . . ?
F1 C10 C11 C12 -177.7(4) . . . . ?
C9 C10 C11 C12 2.8(6) . . . . ?
F2 C11 C12 F3 1.5(6) . . . . ?
C10 C11 C12 F3 179.8(4) . . . . ?
F2 C11 C12 C13 179.3(4) . . . . ?
C10 C11 C12 C13 -2.4(6) . . . . ?
F3 C12 C13 F4 -1.8(6) . . . . ?
C11 C12 C13 F4 -179.6(4) . . . . ?
F3 C12 C13 C14 179.1(4) . . . . ?
C11 C12 C13 C14 1.3(6) . . . . ?
F4 C13 C14 F5 2.2(6) . . . . ?
C12 C13 C14 F5 -178.7(4) . . . . ?
F4 C13 C14 C9 -179.5(4) . . . . ?
C12 C13 C14 C9 -0.4(6) . . . . ?
C10 C9 C14 F5 178.8(3) . . . . ?
B1 C9 C14 F5 -1.6(6) . . . . ?
C10 C9 C14 C13 0.6(6) . . . . ?
B1 C9 C14 C13 -179.8(4) . . . . ?
C9 B1 C15 C16 -49.3(6) . . . . ?
C21 B1 C15 C16 127.6(4) . . . . ?
C9 B1 C15 C20 135.8(4) . . . . ?
C21 B1 C15 C20 -47.2(6) . . . . ?
C20 C15 C16 F6 179.3(4) . . . . ?
B1 C15 C16 F6 4.2(6) . . . . ?
C20 C15 C16 C17 2.2(6) . . . . ?
B1 C15 C16 C17 -172.9(4) . . . . ?
F6 C16 C17 F7 1.1(6) . . . . ?
C15 C16 C17 F7 178.2(4) . . . . ?
F6 C16 C17 C18 -179.4(4) . . . . ?
C15 C16 C17 C18 -2.3(7) . . . . ?
F7 C17 C18 F8 -1.0(7) . . . . ?
C16 C17 C18 F8 179.5(4) . . . . ?
F7 C17 C18 C19 -179.7(5) . . . . ?
C16 C17 C18 C19 0.7(7) . . . . ?
F8 C18 C19 F9 0.7(8) . . . . ?
C17 C18 C19 F9 179.5(4) . . . . ?
F8 C18 C19 C20 -178.2(4) . . . . ?
C17 C18 C19 C20 0.6(8) . . . . ?
C16 C15 C20 F10 179.0(4) . . . . ?
B1 C15 C20 F10 -5.8(6) . . . . ?
C16 C15 C20 C19 -0.8(6) . . . . ?
B1 C15 C20 C19 174.4(4) . . . . ?
F9 C19 C20 F10 0.8(6) . . . . ?
C18 C19 C20 F10 179.6(4) . . . . ?
F9 C19 C20 C15 -179.4(4) . . . . ?
C18 C19 C20 C15 -0.6(7) . . . . ?
C9 B1 C21 C22 126.4(4) . . . . ?
C15 B1 C21 C22 -50.7(6) . . . . ?
C9 B1 C21 C26 -55.7(6) . . . . ?
C15 B1 C21 C26 127.2(4) . . . . ?
C26 C21 C22 F11 -178.8(4) . . . . ?
B1 C21 C22 F11 -0.7(6) . . . . ?
C26 C21 C22 C23 1.9(6) . . . . ?
B1 C21 C22 C23 179.9(4) . . . . ?
F11 C22 C23 F12 -2.9(6) . . . . ?
C21 C22 C23 F12 176.5(4) . . . . ?
F11 C22 C23 C24 176.9(4) . . . . ?
C21 C22 C23 C24 -3.7(7) . . . . ?
F12 C23 C24 F13 0.9(7) . . . . ?
C22 C23 C24 F13 -178.9(4) . . . . ?
F12 C23 C24 C25 -177.1(4) . . . . ?
C22 C23 C24 C25 3.1(7) . . . . ?
F13 C24 C25 F14 1.4(7) . . . . ?
C23 C24 C25 F14 179.5(4) . . . . ?
F13 C24 C25 C26 -178.9(4) . . . . ?
C23 C24 C25 C26 -0.8(7) . . . . ?
F14 C25 C26 F15 -2.2(6) . . . . ?
C24 C25 C26 F15 178.1(4) . . . . ?
F14 C25 C26 C21 178.7(4) . . . . ?
C24 C25 C26 C21 -1.0(7) . . . . ?
C22 C21 C26 F15 -178.6(4) . . . . ?
B1 C21 C26 F15 3.4(6) . . . . ?
C22 C21 C26 C25 0.5(6) . . . . ?
B1 C21 C26 C25 -177.5(4) . . . . ?
